data_4504325
loop_
_publ_author_name
'He, Jun'
'Zhang, Jing-Xiang'
'Tan, Gui-Ping'
'Yin, Ye-Gao'
'Zhang, Dan'
'Hu, Mei-Hong'

_publ_section_title
;
 Second Ligand-Directed Assembly of Photoluminescent Zn(II) Coordination
 Frameworks
;
_journal_issue 8
_journal_name_full 'Crystal Growth &amp; Design'
_journal_page_first 1508
_journal_paper_doi 10.1021/cg070320v
_journal_volume 7
_journal_year 2007
_chemical_formula_sum 'C23 H25 N6 O4 Zn'
_chemical_formula_weight 514.86
_chemical_name_systematic
; 
 ? 
;
_space_group_IT_number 60
_symmetry_cell_setting orthorhombic
_symmetry_space_group_name_Hall '-P 2n 2ab'
_symmetry_space_group_name_H-M 'P b c n'
_atom_sites_solution_hydrogens geom
_atom_sites_solution_primary direct
_atom_sites_solution_secondary difmap
_audit_creation_method SHELXL-97
_cell_angle_alpha 90.00
_cell_angle_beta 90.00
_cell_angle_gamma 90.00
_cell_formula_units_Z 8
_cell_length_a 16.2045(13)
_cell_length_b 17.6022(14)
_cell_length_c 17.9025(14)
_cell_measurement_temperature 293(2)
_cell_volume 5106.4(7)
_computing_cell_refinement 'SAINT-PLUS, Ver. 6.0, 1997'
_computing_data_collection 'SMART, 1998.'
_computing_data_reduction 'SAINT-PLUS, Ver. 6.0, 1997'
_computing_molecular_graphics 'XP, Ver. 6.10, Bruker AXS Inc., 2000.'
_computing_publication_material 'SHELXTL-Bruker AXS Inc., 1998.'
_computing_structure_refinement 'SHELXL-97 (Sheldrick, 1997)'
_computing_structure_solution 'SHELXS-97 (Sheldrick, 1990)'
_diffrn_ambient_temperature 293(2)
_diffrn_measured_fraction_theta_full 0.964
_diffrn_measured_fraction_theta_max 0.964
_diffrn_measurement_device_type 'Bruker Apex CCD'
_diffrn_measurement_method '\w scan'
_diffrn_radiation_monochromator graphite
_diffrn_radiation_source 'fine-focus sealed tube'
_diffrn_radiation_type MoK\a
_diffrn_radiation_wavelength 0.71073
_diffrn_reflns_av_R_equivalents 0.0354
_diffrn_reflns_av_sigmaI/netI 0.0316
_diffrn_reflns_limit_h_max 20
_diffrn_reflns_limit_h_min -21
_diffrn_reflns_limit_k_max 19
_diffrn_reflns_limit_k_min -22
_diffrn_reflns_limit_l_max 23
_diffrn_reflns_limit_l_min -23
_diffrn_reflns_number 30004
_diffrn_reflns_theta_full 28.00
_diffrn_reflns_theta_max 28.00
_diffrn_reflns_theta_min 1.71
_exptl_absorpt_coefficient_mu 1.001
_exptl_absorpt_correction_T_max 0.8249
_exptl_absorpt_correction_T_min 0.7534
_exptl_absorpt_correction_type multi-scan
_exptl_absorpt_process_details 'SADABS (Bruker, 2002)'
_exptl_crystal_colour colorless
_exptl_crystal_density_diffrn 1.339
_exptl_crystal_density_method 'not measured'
_exptl_crystal_description block
_exptl_crystal_F_000 2136
_exptl_crystal_size_max 0.30
_exptl_crystal_size_mid 0.23
_exptl_crystal_size_min 0.20
_refine_diff_density_max 0.490
_refine_diff_density_min -0.223
_refine_diff_density_rms 0.069
_refine_ls_extinction_method none
_refine_ls_goodness_of_fit_ref 1.044
_refine_ls_hydrogen_treatment mixed
_refine_ls_matrix_type full
_refine_ls_number_parameters 313
_refine_ls_number_reflns 5947
_refine_ls_number_restraints 0
_refine_ls_restrained_S_all 1.044
_refine_ls_R_factor_all 0.0600
_refine_ls_R_factor_gt 0.0430
_refine_ls_shift/su_max 0.002
_refine_ls_shift/su_mean 0.000
_refine_ls_structure_factor_coef Fsqd
_refine_ls_weighting_details 'calc w=1/[\s^2^(Fo^2^)+(0.0595P)^2^+1.8373P] where P=(Fo^2^+2Fc^2^)/3'
_refine_ls_weighting_scheme calc
_refine_ls_wR_factor_gt 0.1035
_refine_ls_wR_factor_ref 0.1131
_reflns_number_gt 4574
_reflns_number_total 5947
_reflns_threshold_expression >2sigma(I)
_cod_data_source_file cg070320vsi20070403_083502.cif
_cod_data_source_block compound_1
_cod_depositor_comments
;
The following automatic conversions were performed:

'_symmetry_cell_setting' value 'Orthorhombic' changed to
'orthorhombic' according to
/home/saulius/struct/CIF-dictionaries/cif_core.dic dictionary named
'cif_core.dic' version 2.4.1 from
2010-06-29.

'_exptl_absorpt_correction_type' value 'Multi-scan'
changed to 'multi-scan' according to
/home/saulius/struct/CIF-dictionaries/cif_core.dic dictionary named
'cif_core.dic' version 2.4.1 from 2010-06-29.

Automatic conversion script
Id: cif_fix_values 1715 2011-07-08 13:25:40Z adriana 
;
_cod_original_sg_symbol_H-M Pbcn
_cod_database_code 4504325

loop_
_symmetry_equiv_pos_as_xyz
'x, y, z'
'-x+1/2, -y+1/2, z+1/2'
'-x, y, -z+1/2'
'x+1/2, -y+1/2, -z'
'-x, -y, -z'
'x-1/2, y-1/2, -z-1/2'
'x, -y, z-1/2'
'-x-1/2, y-1/2, z'

loop_
_atom_site_label
_atom_site_type_symbol
_atom_site_fract_x
_atom_site_fract_y
_atom_site_fract_z
_atom_site_U_iso_or_equiv
_atom_site_adp_type
_atom_site_occupancy
_atom_site_symmetry_multiplicity
_atom_site_calc_flag
_atom_site_refinement_flags
Zn1 Zn 0.725215(15) 0.100829(14) 0.382966(13) 0.02981(10) Uani 1 1 d .
O1 O 0.82720(10) 0.15365(10) 0.40801(10) 0.0454(4) Uani 1 1 d .
O2 O 0.90519(13) 0.04915(11) 0.39826(11) 0.0565(5) Uani 1 1 d .
O3 O 1.12783(11) 0.33979(11) 0.60507(10) 0.0486(4) Uani 1 1 d .
O4 O 1.17437(12) 0.23121(12) 0.65174(13) 0.0678(6) Uani 1 1 d .
N1 N 0.71380(13) -0.02604(11) -0.03243(10) 0.0378(5) Uani 1 1 d .
N2 N 0.71873(12) 0.05056(11) -0.03749(10) 0.0357(4) Uani 1 1 d .
H2 H 0.7133 0.0756 -0.0785 0.043 Uiso 1 1 calc R
N3 N 0.74398(12) 0.05779(11) 0.28251(10) 0.0341(4) Uani 1 1 d .
N4 N 0.81522(13) 0.02011(12) 0.27054(10) 0.0419(5) Uani 1 1 d .
H4 H 0.8500 0.0086 0.3050 0.050 Uiso 1 1 calc R
N5 N 0.66645(13) 0.81046(12) 0.30424(12) 0.0452(5) Uani 1 1 d .
H5 H 0.7139 0.7888 0.3075 0.054 Uiso 1 1 calc R
N6 N 0.64479(13) 0.87291(12) 0.34348(12) 0.0452(5) Uani 1 1 d .
C1 C 0.7245(2) -0.12243(17) 0.06821(16) 0.0622(9) Uani 1 1 d .
H1A H 0.7748 -0.1478 0.0547 0.093 Uiso 1 1 calc R
H1B H 0.6785 -0.1487 0.0465 0.093 Uiso 1 1 calc R
H1C H 0.7190 -0.1221 0.1216 0.093 Uiso 1 1 calc R
C2 C 0.72650(16) -0.04260(14) 0.04002(13) 0.0397(6) Uani 1 1 d .
C3 C 0.73887(15) 0.02432(14) 0.08059(12) 0.0368(5) Uani 1 1 d .
C4 C 0.73304(14) 0.08266(14) 0.02911(13) 0.0367(5) Uani 1 1 d .
C5 C 0.7397(2) 0.16651(16) 0.03763(16) 0.0538(7) Uani 1 1 d .
H5A H 0.7384 0.1900 -0.0108 0.081 Uiso 1 1 calc R
H5B H 0.7907 0.1788 0.0621 0.081 Uiso 1 1 calc R
H5C H 0.6943 0.1848 0.0670 0.081 Uiso 1 1 calc R
C6 C 0.9005(2) -0.0366(2) 0.16964(18) 0.0792(11) Uani 1 1 d .
H6A H 0.9040 -0.0864 0.1913 0.119 Uiso 1 1 calc R
H6B H 0.9486 -0.0078 0.1830 0.119 Uiso 1 1 calc R
H6C H 0.8973 -0.0410 0.1163 0.119 Uiso 1 1 calc R
C7 C 0.82508(16) 0.00280(16) 0.19822(13) 0.0455(6) Uani 1 1 d .
C8 C 0.75635(15) 0.03053(13) 0.16098(12) 0.0365(5) Uani 1 1 d .
C9 C 0.70728(14) 0.06443(13) 0.21586(12) 0.0335(5) Uani 1 1 d .
C10 C 0.62780(16) 0.10620(16) 0.20789(15) 0.0492(6) Uani 1 1 d .
H10A H 0.5907 0.0910 0.2470 0.074 Uiso 1 1 calc R
H10B H 0.6037 0.0947 0.1603 0.074 Uiso 1 1 calc R
H10C H 0.6378 0.1598 0.2113 0.074 Uiso 1 1 calc R
C11 C 0.89248(15) 0.11478(14) 0.42043(14) 0.0400(5) Uani 1 1 d .
C12 C 0.95546(14) 0.15456(13) 0.46828(13) 0.0372(5) Uani 1 1 d .
C13 C 0.95433(16) 0.23270(15) 0.47474(15) 0.0460(6) Uani 1 1 d .
H13 H 0.9160 0.2610 0.4479 0.055 Uiso 1 1 calc R
C14 C 1.01012(16) 0.26894(14) 0.52117(15) 0.0463(6) Uani 1 1 d .
H14 H 1.0103 0.3217 0.5239 0.056 Uiso 1 1 calc R
C15 C 1.06669(15) 0.14962(14) 0.55675(16) 0.0463(6) Uani 1 1 d .
H15 H 1.1040 0.1212 0.5847 0.056 Uiso 1 1 calc R
C16 C 1.01277(16) 0.11331(14) 0.50875(16) 0.0462(6) Uani 1 1 d .
H16 H 1.0150 0.0608 0.5036 0.055 Uiso 1 1 calc R
C17 C 1.12772(15) 0.26801(15) 0.61183(14) 0.0413(6) Uani 1 1 d .
C18 C 1.06564(14) 0.22763(13) 0.56351(14) 0.0378(5) Uani 1 1 d .
C19 C 0.6144(2) 0.71725(18) 0.21184(19) 0.0714(10) Uani 1 1 d .
H19A H 0.6719 0.7077 0.2029 0.107 Uiso 1 1 calc R
H19B H 0.5867 0.7253 0.1651 0.107 Uiso 1 1 calc R
H19C H 0.5903 0.6744 0.2368 0.107 Uiso 1 1 calc R
C20 C 0.60537(15) 0.78612(14) 0.25954(14) 0.0421(6) Uani 1 1 d .
C21 C 0.54050(14) 0.83568(13) 0.26905(13) 0.0373(5) Uani 1 1 d .
C22 C 0.56819(16) 0.88826(13) 0.32252(15) 0.0415(6) Uani 1 1 d .
C23 C 0.5207(2) 0.95221(18) 0.3572(2) 0.0686(9) Uani 1 1 d .
H23A H 0.5267 0.9503 0.4105 0.103 Uiso 1 1 calc R
H23B H 0.4634 0.9476 0.3443 0.103 Uiso 1 1 calc R
H23C H 0.5416 0.9998 0.3390 0.103 Uiso 1 1 calc R

loop_
_atom_site_aniso_label
_atom_site_aniso_U_11
_atom_site_aniso_U_22
_atom_site_aniso_U_33
_atom_site_aniso_U_23
_atom_site_aniso_U_13
_atom_site_aniso_U_12
Zn1 0.03289(15) 0.03618(16) 0.02035(14) -0.00199(10) -0.00036(9) 0.00076(10)
O1 0.0386(9) 0.0488(10) 0.0488(10) 0.0006(8) -0.0144(8) -0.0058(8)
O2 0.0629(12) 0.0498(11) 0.0568(12) -0.0149(9) -0.0251(10) 0.0041(9)
O3 0.0416(10) 0.0483(11) 0.0559(12) -0.0066(8) -0.0095(8) -0.0109(8)
O4 0.0513(12) 0.0694(13) 0.0828(15) 0.0026(12) -0.0374(11) -0.0031(10)
N1 0.0540(12) 0.0370(11) 0.0223(9) -0.0006(8) -0.0033(8) 0.0020(9)
N2 0.0456(11) 0.0380(10) 0.0236(10) 0.0038(8) -0.0056(8) 0.0038(8)
N3 0.0379(10) 0.0419(11) 0.0227(9) -0.0057(8) -0.0009(8) 0.0043(8)
N4 0.0453(12) 0.0540(13) 0.0264(10) -0.0055(9) -0.0079(9) 0.0154(10)
N5 0.0397(11) 0.0498(12) 0.0461(12) -0.0056(10) -0.0144(9) 0.0097(9)
N6 0.0441(11) 0.0452(11) 0.0463(13) -0.0064(10) -0.0177(10) 0.0006(9)
C1 0.113(3) 0.0461(15) 0.0275(14) 0.0034(12) -0.0027(15) -0.0003(16)
C2 0.0542(15) 0.0428(13) 0.0220(11) -0.0005(9) -0.0010(10) 0.0039(11)
C3 0.0435(13) 0.0453(14) 0.0217(11) -0.0024(10) -0.0011(9) 0.0038(10)
C4 0.0385(13) 0.0429(13) 0.0286(12) -0.0042(10) -0.0026(9) 0.0030(10)
C5 0.0729(19) 0.0432(15) 0.0453(16) -0.0050(12) -0.0050(13) -0.0001(13)
C6 0.068(2) 0.120(3) 0.0495(19) -0.0251(19) -0.0047(15) 0.039(2)
C7 0.0510(15) 0.0594(16) 0.0261(11) -0.0099(11) -0.0018(10) 0.0115(12)
C8 0.0461(13) 0.0415(13) 0.0220(11) -0.0049(9) -0.0019(9) 0.0014(10)
C9 0.0383(12) 0.0379(12) 0.0242(11) -0.0025(9) -0.0030(9) -0.0037(9)
C10 0.0422(14) 0.0683(18) 0.0372(14) -0.0076(12) -0.0062(11) 0.0089(12)
C11 0.0391(13) 0.0474(15) 0.0335(13) 0.0021(10) -0.0069(10) -0.0059(11)
C12 0.0336(11) 0.0415(13) 0.0366(13) -0.0015(10) -0.0047(9) -0.0047(10)
C13 0.0413(13) 0.0450(14) 0.0516(16) -0.0001(12) -0.0164(12) 0.0029(11)
C14 0.0448(14) 0.0376(13) 0.0566(16) -0.0038(11) -0.0154(12) 0.0000(11)
C15 0.0391(13) 0.0438(14) 0.0561(16) 0.0064(12) -0.0170(12) -0.0023(11)
C16 0.0444(14) 0.0337(13) 0.0605(17) -0.0001(11) -0.0143(12) -0.0037(10)
C17 0.0295(12) 0.0545(16) 0.0399(14) -0.0021(11) -0.0036(10) -0.0038(11)
C18 0.0302(11) 0.0425(13) 0.0407(13) 0.0000(10) -0.0048(10) -0.0044(10)
C19 0.072(2) 0.0653(19) 0.077(2) -0.0320(17) -0.0235(17) 0.0248(17)
C20 0.0434(13) 0.0443(13) 0.0387(13) -0.0049(11) -0.0135(11) 0.0034(11)
C21 0.0396(12) 0.0354(12) 0.0371(12) 0.0016(10) -0.0124(10) -0.0015(10)
C22 0.0442(13) 0.0358(12) 0.0443(14) -0.0025(10) -0.0126(11) 0.0007(10)
C23 0.067(2) 0.0599(18) 0.079(2) -0.0263(17) -0.0203(18) 0.0152(15)

loop_
_atom_type_symbol
_atom_type_description
_atom_type_scat_dispersion_real
_atom_type_scat_dispersion_imag
_atom_type_scat_source
C C 0.0033 0.0016 'International Tables Vol C Tables 4.2.6.8 and 6.1.1.4'
H H 0.0000 0.0000 'International Tables Vol C Tables 4.2.6.8 and 6.1.1.4'
N N 0.0061 0.0033 'International Tables Vol C Tables 4.2.6.8 and 6.1.1.4'
O O 0.0106 0.0060 'International Tables Vol C Tables 4.2.6.8 and 6.1.1.4'
Zn Zn 0.2839 1.4301 'International Tables Vol C Tables 4.2.6.8 and 6.1.1.4'

loop_
_geom_angle_atom_site_label_1
_geom_angle_atom_site_label_2
_geom_angle_atom_site_label_3
_geom_angle
_geom_angle_site_symmetry_1
_geom_angle_site_symmetry_3
O3 Zn1 O1 114.51(8) 4_456 .
O3 Zn1 N3 116.13(8) 4_456 .
O1 Zn1 N3 105.19(8) . .
O3 Zn1 N1 101.41(8) 4_456 7_556
O1 Zn1 N1 102.51(8) . 7_556
N3 Zn1 N1 116.61(8) . 7_556
C11 O1 Zn1 119.08(15) . .
C17 O3 Zn1 122.45(17) . 4_556
C2 N1 N2 105.75(19) . .
C2 N1 Zn1 124.68(16) . 7
N2 N1 Zn1 126.51(15) . 7
C4 N2 N1 111.76(19) . .
C4 N2 H2 124.1 . .
N1 N2 H2 124.1 . .
C9 N3 N4 106.36(18) . .
C9 N3 Zn1 135.23(16) . .
N4 N3 Zn1 117.72(14) . .
C7 N4 N3 111.57(19) . .
C7 N4 H4 124.2 . .
N3 N4 H4 124.2 . .
C20 N5 N6 112.2(2) . .
C20 N5 H5 123.9 . .
N6 N5 H5 123.9 . .
C22 N6 N5 105.20(19) . .
C2 C1 H1A 109.5 . .
C2 C1 H1B 109.5 . .
H1A C1 H1B 109.5 . .
C2 C1 H1C 109.5 . .
H1A C1 H1C 109.5 . .
H1B C1 H1C 109.5 . .
N1 C2 C3 109.9(2) . .
N1 C2 C1 121.8(2) . .
C3 C2 C1 128.3(2) . .
C4 C3 C2 105.64(19) . .
C4 C3 C8 127.6(2) . .
C2 C3 C8 126.8(2) . .
N2 C4 C3 107.0(2) . .
N2 C4 C5 121.5(2) . .
C3 C4 C5 131.6(2) . .
C4 C5 H5A 109.5 . .
C4 C5 H5B 109.5 . .
H5A C5 H5B 109.5 . .
C4 C5 H5C 109.5 . .
H5A C5 H5C 109.5 . .
H5B C5 H5C 109.5 . .
C7 C6 H6A 109.5 . .
C7 C6 H6B 109.5 . .
H6A C6 H6B 109.5 . .
C7 C6 H6C 109.5 . .
H6A C6 H6C 109.5 . .
H6B C6 H6C 109.5 . .
N4 C7 C8 106.8(2) . .
N4 C7 C6 122.3(2) . .
C8 C7 C6 130.9(2) . .
C7 C8 C9 105.62(19) . .
C7 C8 C3 126.8(2) . .
C9 C8 C3 127.6(2) . .
N3 C9 C8 109.7(2) . .
N3 C9 C10 120.8(2) . .
C8 C9 C10 129.4(2) . .
C9 C10 H10A 109.5 . .
C9 C10 H10B 109.5 . .
H10A C10 H10B 109.5 . .
C9 C10 H10C 109.5 . .
H10A C10 H10C 109.5 . .
H10B C10 H10C 109.5 . .
O2 C11 O1 125.5(2) . .
O2 C11 C12 120.2(2) . .
O1 C11 C12 114.2(2) . .
C13 C12 C16 119.2(2) . .
C13 C12 C11 120.1(2) . .
C16 C12 C11 120.6(2) . .
C12 C13 C14 120.1(2) . .
C12 C13 H13 120.0 . .
C14 C13 H13 120.0 . .
C18 C14 C13 120.8(2) . .
C18 C14 H14 119.6 . .
C13 C14 H14 119.6 . .
C18 C15 C16 120.5(2) . .
C18 C15 H15 119.8 . .
C16 C15 H15 119.8 . .
C15 C16 C12 120.5(2) . .
C15 C16 H16 119.8 . .
C12 C16 H16 119.8 . .
O4 C17 O3 125.5(2) . .
O4 C17 C18 119.9(2) . .
O3 C17 C18 114.6(2) . .
C15 C18 C14 118.9(2) . .
C15 C18 C17 120.8(2) . .
C14 C18 C17 120.1(2) . .
C20 C19 H19A 109.5 . .
C20 C19 H19B 109.5 . .
H19A C19 H19B 109.5 . .
C20 C19 H19C 109.5 . .
H19A C19 H19C 109.5 . .
H19B C19 H19C 109.5 . .
N5 C20 C21 106.7(2) . .
N5 C20 C19 121.9(2) . .
C21 C20 C19 131.4(2) . .
C20 C21 C22 104.9(2) . .
C20 C21 C21 128.4(2) . 3_655
C22 C21 C21 126.7(2) . 3_655
N6 C22 C21 111.0(2) . .
N6 C22 C23 121.1(2) . .
C21 C22 C23 127.8(2) . .
C22 C23 H23A 109.5 . .
C22 C23 H23B 109.5 . .
H23A C23 H23B 109.5 . .
C22 C23 H23C 109.5 . .
H23A C23 H23C 109.5 . .
H23B C23 H23C 109.5 . .

loop_
_geom_bond_atom_site_label_1
_geom_bond_atom_site_label_2
_geom_bond_distance
_geom_bond_site_symmetry_2
Zn1 O3 1.9050(17) 4_456
Zn1 O1 1.9485(16) .
Zn1 N3 1.9750(18) .
Zn1 N1 2.0153(19) 7_556
O1 C11 1.279(3) .
O2 C11 1.239(3) .
O3 C17 1.269(3) .
O3 Zn1 1.9050(17) 4_556
O4 C17 1.225(3) .
N1 C2 1.345(3) .
N1 N2 1.354(3) .
N1 Zn1 2.0153(19) 7
N2 C4 1.340(3) .
N2 H2 0.8600 .
N3 C9 1.338(3) .
N3 N4 1.349(3) .
N4 C7 1.340(3) .
N4 H4 0.8600 .
N5 C20 1.343(3) .
N5 N6 1.351(3) .
N5 H5 0.8600 .
N6 C22 1.325(3) .
C1 C2 1.493(4) .
C1 H1A 0.9600 .
C1 H1B 0.9600 .
C1 H1C 0.9600 .
C2 C3 1.398(3) .
C3 C4 1.383(3) .
C3 C8 1.471(3) .
C4 C5 1.488(4) .
C5 H5A 0.9600 .
C5 H5B 0.9600 .
C5 H5C 0.9600 .
C6 C7 1.495(4) .
C6 H6A 0.9600 .
C6 H6B 0.9600 .
C6 H6C 0.9600 .
C7 C8 1.387(3) .
C8 C9 1.398(3) .
C9 C10 1.490(3) .
C10 H10A 0.9600 .
C10 H10B 0.9600 .
C10 H10C 0.9600 .
C11 C12 1.505(3) .
C12 C13 1.380(3) .
C12 C16 1.384(3) .
C13 C14 1.384(3) .
C13 H13 0.9300 .
C14 C18 1.383(3) .
C14 H14 0.9300 .
C15 C18 1.379(3) .
C15 C16 1.382(3) .
C15 H15 0.9300 .
C16 H16 0.9300 .
C17 C18 1.505(3) .
C19 C20 1.490(4) .
C19 H19A 0.9600 .
C19 H19B 0.9600 .
C19 H19C 0.9600 .
C20 C21 1.377(3) .
C21 C22 1.405(3) .
C21 C21 1.479(4) 3_655
C22 C23 1.498(4) .
C23 H23A 0.9600 .
C23 H23B 0.9600 .
C23 H23C 0.9600 .

loop_
_geom_torsion_atom_site_label_1
_geom_torsion_atom_site_label_2
_geom_torsion_atom_site_label_3
_geom_torsion_atom_site_label_4
_geom_torsion
_geom_torsion_site_symmetry_1
_geom_torsion_site_symmetry_4
O3 Zn1 O1 C11 162.24(18) 4_456 .
N3 Zn1 O1 C11 -69.05(19) . .
N1 Zn1 O1 C11 53.3(2) 7_556 .
C2 N1 N2 C4 -0.7(3) . .
Zn1 N1 N2 C4 -161.52(16) 7 .
O3 Zn1 N3 C9 6.3(3) 4_456 .
O1 Zn1 N3 C9 -121.4(2) . .
N1 Zn1 N3 C9 125.8(2) 7_556 .
O3 Zn1 N3 N4 175.29(16) 4_456 .
O1 Zn1 N3 N4 47.55(18) . .
N1 Zn1 N3 N4 -65.22(19) 7_556 .
C9 N3 N4 C7 0.2(3) . .
Zn1 N3 N4 C7 -171.72(18) . .
C20 N5 N6 C22 -0.3(3) . .
N2 N1 C2 C3 0.4(3) . .
Zn1 N1 C2 C3 161.65(17) 7 .
N2 N1 C2 C1 179.1(2) . .
Zn1 N1 C2 C1 -19.7(3) 7 .
N1 C2 C3 C4 0.0(3) . .
C1 C2 C3 C4 -178.5(3) . .
N1 C2 C3 C8 -178.7(2) . .
C1 C2 C3 C8 2.8(4) . .
N1 N2 C4 C3 0.8(3) . .
N1 N2 C4 C5 -179.1(2) . .
C2 C3 C4 N2 -0.5(3) . .
C8 C3 C4 N2 178.2(2) . .
C2 C3 C4 C5 179.4(3) . .
C8 C3 C4 C5 -1.9(4) . .
N3 N4 C7 C8 -0.2(3) . .
N3 N4 C7 C6 177.8(3) . .
N4 C7 C8 C9 0.1(3) . .
C6 C7 C8 C9 -177.6(3) . .
N4 C7 C8 C3 -179.2(2) . .
C6 C7 C8 C3 3.1(5) . .
C4 C3 C8 C7 -115.3(3) . .
C2 C3 C8 C7 63.1(4) . .
C4 C3 C8 C9 65.6(4) . .
C2 C3 C8 C9 -116.0(3) . .
N4 N3 C9 C8 -0.2(3) . .
Zn1 N3 C9 C8 169.68(18) . .
N4 N3 C9 C10 -177.6(2) . .
Zn1 N3 C9 C10 -7.8(4) . .
C7 C8 C9 N3 0.1(3) . .
C3 C8 C9 N3 179.3(2) . .
C7 C8 C9 C10 177.2(3) . .
C3 C8 C9 C10 -3.5(4) . .
Zn1 O1 C11 O2 22.0(3) . .
Zn1 O1 C11 C12 -156.07(16) . .
O2 C11 C12 C13 160.8(3) . .
O1 C11 C12 C13 -21.1(3) . .
O2 C11 C12 C16 -22.0(4) . .
O1 C11 C12 C16 156.1(2) . .
C16 C12 C13 C14 0.1(4) . .
C11 C12 C13 C14 177.3(3) . .
C12 C13 C14 C18 -2.2(4) . .
C18 C15 C16 C12 -1.7(4) . .
C13 C12 C16 C15 1.9(4) . .
C11 C12 C16 C15 -175.4(2) . .
Zn1 O3 C17 O4 29.4(4) 4_556 .
Zn1 O3 C17 C18 -148.48(17) 4_556 .
C16 C15 C18 C14 -0.4(4) . .
C16 C15 C18 C17 -176.0(2) . .
C13 C14 C18 C15 2.4(4) . .
C13 C14 C18 C17 178.0(3) . .
O4 C17 C18 C15 -7.6(4) . .
O3 C17 C18 C15 170.4(2) . .
O4 C17 C18 C14 176.8(3) . .
O3 C17 C18 C14 -5.2(3) . .
N6 N5 C20 C21 0.8(3) . .
N6 N5 C20 C19 -178.9(3) . .
N5 C20 C21 C22 -1.0(3) . .
C19 C20 C21 C22 178.7(3) . .
N5 C20 C21 C21 177.9(3) . 3_655
C19 C20 C21 C21 -2.4(5) . 3_655
N5 N6 C22 C21 -0.4(3) . .
N5 N6 C22 C23 176.9(3) . .
C20 C21 C22 N6 0.9(3) . .
C21 C21 C22 N6 -178.0(3) 3_655 .
C20 C21 C22 C23 -176.1(3) . .
C21 C21 C22 C23 4.9(5) 3_655 .
